data_1528016
loop_
_publ_author_name
'Schaller, H.U.'
'Kemmler-Sack, S.'

_publ_section_title
;
 Ueber Ruthenium-Perowskite vom Typ Ba2 B Ru O6 und Ba3 B Ru2 O9 mit B=
 Indium, Rhodium
;
_journal_name_full 'Zeitschrift fuer Anorganische und Allgemeine Chemie'
_journal_page_first 178
_journal_page_last 188
_journal_volume 473
_journal_year 1981
_chemical_formula_sum 'Ba2 In O6 Ru'
_chemical_name_systematic 'Ba2 In Ru O6'
_space_group_IT_number 164
_symmetry_space_group_name_Hall '-P 3 2"'
_symmetry_space_group_name_H-M 'P -3 m 1'
_cell_angle_alpha 90
_cell_angle_beta 90
_cell_angle_gamma 120
_cell_formula_units_Z 3
_cell_length_a 5.866
_cell_length_b 5.866
_cell_length_c 14.44
_cell_volume 430.310
_citation_journal_id_ASTM ZAACAB
_cod_data_source_file Schaller_ZAACAB_1981_1339.cif
_cod_data_source_block Ba2In1O6Ru1
_cod_original_cell_volume 430.3105
_cod_original_formula_sum 'Ba2 In1 O6 Ru1'
_cod_database_code 1528016

loop_
_symmetry_equiv_pos_as_xyz
x,y,z
-y,x-y,z
-x+y,-x,z
y,x,-z
-x,-x+y,-z
x-y,-y,-z
-x,-y,-z
y,-x+y,-z
x-y,x,-z
-y,-x,z
x,x-y,z
-x+y,y,z

loop_
_atom_site_label
_atom_site_type_symbol
_atom_site_fract_x
_atom_site_fract_y
_atom_site_fract_z
_atom_site_occupancy
_atom_site_U_iso_or_equiv
In2 In+3 0.3333 0.6667 0.659 1 0.0
Ru1 Ru+5 0 0 0.5 1 0.0
Ba1 Ba+2 0 0 0.25 1 0.0
Ba3 Ba+2 0.3333 0.6667 0.409 1 0.0
In1 In+3 0 0 0 1 0.0
O1 O-2 0.5 -0.5 0.25 1 0.0
Ru2 Ru+5 0.3333 0.6667 0.847 1 0.0
Ba2 Ba+2 0.3333 0.6667 0.092 1 0.0
O3 O-2 0.83 -0.83 0.417 1 0.0
O2 O-2 0.83 -0.83 0.083 1 0.0
